data_4311234
loop_
_publ_author_name
'Andriy V. Tkachuk'
'Arthur Mar'

_publ_contact_author_address
; Department of Chemistry
    University of Alberta
    Edmonton, AB
    Canada  T6G 2G2
;
_publ_contact_author_email arthur.mar@ualberta.ca
_publ_contact_author_fax '(780) 492-8231'
_publ_contact_author_name 'Dr. Arthur Mar'
_publ_contact_author_phone '(780) 492-5592'
_publ_section_title
;
 Zr7Sb4: A New Binary Zirconium-Rich Antimonide
;
_journal_name_full 'Inorganic Chemistry'
_journal_page_first 4400
_journal_page_last 4405
_journal_paper_doi 10.1021/ic040034y
_journal_volume 43
_journal_year 2004
_chemical_formula_structural 'Zr7 Sb3.93'
_chemical_formula_sum 'Sb3.93 Zr7'
_chemical_formula_weight 1116.41
_chemical_name_common 'heptazirconium tetraantimonide'
_chemical_name_systematic 'heptazirconium tetraantimonide'
_space_group_IT_number 14
_symmetry_cell_setting monoclinic
_symmetry_space_group_name_Hall '-P 2ybc'
_symmetry_space_group_name_H-M 'P 1 21/c 1'
_atom_sites_solution_hydrogens none
_atom_sites_solution_primary direct
_atom_sites_solution_secondary difmap
_audit_creation_date 'December 18, 2003'
_audit_creation_method SHELXL-97
_cell_angle_alpha 90.00
_cell_angle_beta 111.443(2)
_cell_angle_gamma 90.00
_cell_formula_units_Z 4
_cell_length_a 8.4905(6)
_cell_length_b 11.1557(8)
_cell_length_c 11.1217(8)
_cell_measurement_reflns_used 4195
_cell_measurement_temperature 295(2)
_cell_measurement_theta_max 33.09
_cell_measurement_theta_min 3.65
_cell_volume 980.50(12)
_computing_cell_refinement 'Bruker SAINT 6.45 (Bruker, 2003)'
_computing_data_collection 'Bruker SMART 5.051 (Bruker, 1997)'
_computing_data_reduction 'Bruker SAINT 6.45 (Bruker, 2003)'
_computing_molecular_graphics 'ATOMS 5.1 (Dowty, 1999)'
_computing_publication_material 'Bruker SHELXTL 5.1 (Sheldrick, 1997)'
_computing_structure_refinement 'Bruker SHELXTL 5.1 (Sheldrick, 1997)'
_computing_structure_solution 'Bruker SHELXTL 5.1 (Sheldrick, 1997)'
_diffrn_ambient_temperature 295(2)
_diffrn_measured_fraction_theta_full 0.978
_diffrn_measured_fraction_theta_max 0.978
_diffrn_measurement_device_type 'Bruker Platform/SMART 1000 CCD'
_diffrn_measurement_method '\w scans (0.2\%)'
_diffrn_radiation_monochromator graphite
_diffrn_radiation_source 'fine-focus sealed tube'
_diffrn_radiation_type MoK\a
_diffrn_radiation_wavelength 0.71073
_diffrn_reflns_av_R_equivalents 0.0617
_diffrn_reflns_av_sigmaI/netI 0.0506
_diffrn_reflns_limit_h_max 13
_diffrn_reflns_limit_h_min -12
_diffrn_reflns_limit_k_max 16
_diffrn_reflns_limit_k_min -17
_diffrn_reflns_limit_l_max 17
_diffrn_reflns_limit_l_min -16
_diffrn_reflns_number 15997
_diffrn_reflns_theta_full 33.13
_diffrn_reflns_theta_max 33.13
_diffrn_reflns_theta_min 2.58
_exptl_absorpt_coefficient_mu 17.654
_exptl_absorpt_correction_T_max 0.629
_exptl_absorpt_correction_T_min 0.338
_exptl_absorpt_correction_type numerical
_exptl_absorpt_process_details 'Bruker SHELXTL 5.1 (Sheldrick, 1997)'
_exptl_crystal_colour black
_exptl_crystal_density_diffrn 7.563
_exptl_crystal_density_meas ?
_exptl_crystal_density_method .
_exptl_crystal_description prism
_exptl_crystal_F_000 1921
_exptl_crystal_size_max 0.07
_exptl_crystal_size_mid 0.06
_exptl_crystal_size_min 0.03
_refine_diff_density_max 3.594
_refine_diff_density_min -2.125
_refine_diff_density_rms 0.507
_refine_ls_extinction_method none
_refine_ls_goodness_of_fit_ref 1.070
_refine_ls_hydrogen_treatment none
_refine_ls_matrix_type full
_refine_ls_number_parameters 101
_refine_ls_number_reflns 3650
_refine_ls_number_restraints 0
_refine_ls_restrained_S_all 1.070
_refine_ls_R_factor_all 0.0562
_refine_ls_R_factor_gt 0.0402
_refine_ls_shift/su_max 0.001
_refine_ls_shift/su_mean 0.000
_refine_ls_structure_factor_coef Fsqd
_refine_ls_weighting_details 'calc w=1/[\s^2^(Fo^2^)+(0.0320P)^2^+8.5859P] where P=(Fo^2^+2Fc^2^)/3'
_refine_ls_weighting_scheme calc
_refine_ls_wR_factor_gt 0.0778
_refine_ls_wR_factor_ref 0.0820
_reflns_number_gt 2957
_reflns_number_total 3650
_reflns_threshold_expression I>2\s(I)
_cod_data_source_file ic040034y.cif
_cod_data_source_block p21c
_cod_original_sg_symbol_H-M 'P 21/c'
_cod_database_code 4311234

loop_
_symmetry_equiv_pos_as_xyz
'x, y, z'
'-x, y+1/2, -z+1/2'
'-x, -y, -z'
'x, -y-1/2, z-1/2'

loop_
_atom_site_label
_atom_site_type_symbol
_atom_site_fract_x
_atom_site_fract_y
_atom_site_fract_z
_atom_site_U_iso_or_equiv
_atom_site_adp_type
_atom_site_occupancy
_atom_site_symmetry_multiplicity
_atom_site_calc_flag
_atom_site_refinement_flags
_atom_site_disorder_assembly
_atom_site_disorder_group
Zr1 Zr 0.01109(10) 0.42349(6) 0.21020(7) 0.00791(14) Uani 1 1 d . . .
Zr2 Zr 0.01268(10) 0.20432(7) 0.43250(7) 0.00868(14) Uani 1 1 d . . .
Zr3 Zr 0.20032(10) 0.50037(7) 0.55485(7) 0.00900(14) Uani 1 1 d . . .
Zr4 Zr 0.34167(10) 0.73888(6) 0.01876(7) 0.00759(14) Uani 1 1 d . . .
Zr5 Zr 0.35751(10) 0.27756(7) 0.17236(7) 0.00818(14) Uani 1 1 d . . .
Zr6 Zr 0.36773(10) 0.05642(6) 0.36399(7) 0.00835(14) Uani 1 1 d . . .
Zr7 Zr 0.60147(10) 0.05741(7) 0.15904(7) 0.00967(14) Uani 1 1 d . . .
Sb1 Sb 0.01037(8) 0.15557(5) 0.16265(5) 0.01107(17) Uani 0.935(3) 1 d P . .
Sb2 Sb 0.22988(7) 0.50747(4) 0.06190(5) 0.00771(10) Uani 1 1 d . . .
Sb3 Sb 0.31625(7) 0.32118(4) 0.41917(5) 0.00924(11) Uani 1 1 d . . .
Sb4 Sb 0.71701(7) 0.31428(4) 0.24786(5) 0.00893(10) Uani 1 1 d . . .

loop_
_atom_site_aniso_label
_atom_site_aniso_U_11
_atom_site_aniso_U_22
_atom_site_aniso_U_33
_atom_site_aniso_U_23
_atom_site_aniso_U_13
_atom_site_aniso_U_12
Zr1 0.0082(3) 0.0081(3) 0.0081(3) -0.0007(2) 0.0038(3) -0.0003(3)
Zr2 0.0077(3) 0.0077(3) 0.0108(3) -0.0013(2) 0.0036(3) 0.0000(3)
Zr3 0.0102(4) 0.0087(3) 0.0091(3) -0.0008(2) 0.0047(3) 0.0014(3)
Zr4 0.0093(3) 0.0063(3) 0.0086(3) -0.0005(2) 0.0050(3) -0.0001(2)
Zr5 0.0100(3) 0.0079(3) 0.0071(3) -0.0001(2) 0.0037(3) 0.0020(3)
Zr6 0.0105(3) 0.0075(3) 0.0071(3) -0.0003(2) 0.0033(3) -0.0020(3)
Zr7 0.0136(4) 0.0081(3) 0.0090(3) 0.0020(2) 0.0061(3) 0.0031(3)
Sb1 0.0151(3) 0.0081(3) 0.0094(3) 0.00215(18) 0.0037(2) -0.0007(2)
Sb2 0.0108(2) 0.0057(2) 0.0075(2) 0.00008(16) 0.00440(18) 0.00000(17)
Sb3 0.0126(2) 0.0084(2) 0.0102(2) 0.00340(17) 0.00824(19) 0.00386(18)
Sb4 0.0111(2) 0.0084(2) 0.0070(2) 0.00103(16) 0.00303(18) -0.00255(18)

loop_
_atom_type_symbol
_atom_type_description
_atom_type_scat_dispersion_real
_atom_type_scat_dispersion_imag
_atom_type_scat_source
Zr Zr -2.9673 0.5597 'International Tables Vol C Tables 4.2.6.8 and 6.1.1.4'
Sb Sb -0.5866 1.5461 'International Tables Vol C Tables 4.2.6.8 and 6.1.1.4'

loop_
_geom_angle_atom_site_label_1
_geom_angle_atom_site_label_2
_geom_angle_atom_site_label_3
_geom_angle
_geom_angle_site_symmetry_1
_geom_angle_site_symmetry_3
_geom_angle_publ_flag
Sb4 Zr1 Sb1 95.15(3) 1_455 2 ?
Sb4 Zr1 Sb3 105.63(3) 1_455 . ?
Sb1 Zr1 Sb3 98.50(3) 2 . ?
Sb4 Zr1 Sb1 70.69(2) 1_455 . ?
Sb1 Zr1 Sb1 159.95(3) 2 . ?
Sb3 Zr1 Sb1 72.94(2) . . ?
Sb4 Zr1 Sb2 157.08(3) 1_455 . ?
Sb1 Zr1 Sb2 98.31(3) 2 . ?
Sb3 Zr1 Sb2 90.66(2) . . ?
Sb1 Zr1 Sb2 99.86(2) . . ?
Sb4 Zr1 Sb2 87.12(2) 1_455 3_565 ?
Sb1 Zr1 Sb2 96.62(3) 2 3_565 ?
Sb3 Zr1 Sb2 159.18(3) . 3_565 ?
Sb1 Zr1 Sb2 96.73(2) . 3_565 ?
Sb2 Zr1 Sb2 73.00(2) . 3_565 ?
Sb4 Zr1 Zr6 55.37(2) 1_455 2 ?
Sb1 Zr1 Zr6 60.99(2) 2 2 ?
Sb3 Zr1 Zr6 146.70(3) . 2 ?
Sb1 Zr1 Zr6 116.82(3) . 2 ?
Sb2 Zr1 Zr6 116.72(3) . 2 ?
Sb2 Zr1 Zr6 54.09(2) 3_565 2 ?
Sb4 Zr1 Zr2 103.92(3) 1_455 4_565 ?
Sb1 Zr1 Zr2 144.40(3) 2 4_565 ?
Sb3 Zr1 Zr2 104.74(3) . 4_565 ?
Sb1 Zr1 Zr2 55.26(2) . 4_565 ?
Sb2 Zr1 Zr2 55.44(2) . 4_565 ?
Sb2 Zr1 Zr2 55.45(2) 3_565 4_565 ?
Zr6 Zr1 Zr2 106.43(3) 2 4_565 ?
Sb4 Zr1 Zr7 148.83(3) 1_455 2_655 ?
Sb1 Zr1 Zr7 68.61(2) 2 2_655 ?
Sb3 Zr1 Zr7 54.02(2) . 2_655 ?
Sb1 Zr1 Zr7 116.43(3) . 2_655 ?
Sb2 Zr1 Zr7 54.08(2) . 2_655 ?
Sb2 Zr1 Zr7 120.09(3) 3_565 2_655 ?
Zr6 Zr1 Zr7 126.73(3) 2 2_655 ?
Zr2 Zr1 Zr7 104.28(3) 4_565 2_655 ?
Sb4 Zr1 Zr2 52.41(2) 1_455 . ?
Sb1 Zr1 Zr2 104.96(3) 2 . ?
Sb3 Zr1 Zr2 53.40(2) . . ?
Sb1 Zr1 Zr2 55.26(2) . . ?
Sb2 Zr1 Zr2 139.20(3) . . ?
Sb2 Zr1 Zr2 134.95(3) 3_565 . ?
Zr6 Zr1 Zr2 103.87(3) 2 . ?
Zr2 Zr1 Zr2 110.52(2) 4_565 . ?
Zr7 Zr1 Zr2 104.61(3) 2_655 . ?
Sb4 Zr1 Zr2 121.75(3) 1_455 2 ?
Sb1 Zr1 Zr2 55.46(2) 2 2 ?
Sb3 Zr1 Zr2 125.75(3) . 2 ?
Sb1 Zr1 Zr2 144.10(3) . 2 ?
Sb2 Zr1 Zr2 54.716(19) . 2 ?
Sb2 Zr1 Zr2 54.42(2) 3_565 2 ?
Zr6 Zr1 Zr2 66.45(2) 2 2 ?
Zr2 Zr1 Zr2 88.98(2) 4_565 2 ?
Zr7 Zr1 Zr2 71.77(2) 2_655 2 ?
Zr2 Zr1 Zr2 160.32(3) . 2 ?
Sb4 Zr1 Zr5 127.97(3) 1_455 . ?
Sb1 Zr1 Zr5 130.98(3) 2 . ?
Sb3 Zr1 Zr5 52.72(2) . . ?
Sb1 Zr1 Zr5 58.14(2) . . ?
Sb2 Zr1 Zr5 51.394(19) . . ?
Sb2 Zr1 Zr5 106.46(2) 3_565 . ?
Zr6 Zr1 Zr5 160.38(3) 2 . ?
Zr2 Zr1 Zr5 54.36(2) 4_565 . ?
Zr7 Zr1 Zr5 62.38(2) 2_655 . ?
Zr2 Zr1 Zr5 88.49(2) . . ?
Zr2 Zr1 Zr5 105.86(3) 2 . ?
Sb4 Zr1 Zr4 50.756(19) 1_455 3_565 ?
Sb1 Zr1 Zr4 125.98(3) 2 3_565 ?
Sb3 Zr1 Zr4 127.66(3) . 3_565 ?
Sb1 Zr1 Zr4 55.76(2) . 3_565 ?
Sb2 Zr1 Zr4 106.48(3) . 3_565 ?
Sb2 Zr1 Zr4 49.543(18) 3_565 3_565 ?
Zr6 Zr1 Zr4 65.00(2) 2 3_565 ?
Zr2 Zr1 Zr4 55.28(2) 4_565 3_565 ?
Zr7 Zr1 Zr4 159.49(3) 2_655 3_565 ?
Zr2 Zr1 Zr4 86.30(2) . 3_565 ?
Zr2 Zr1 Zr4 103.52(3) 2 3_565 ?
Zr5 Zr1 Zr4 101.35(2) . 3_565 ?
Sb4 Zr1 Zr3 91.05(2) 1_455 . ?
Sb1 Zr1 Zr3 51.910(19) 2 . ?
Sb3 Zr1 Zr3 49.974(19) . . ?
Sb1 Zr1 Zr3 112.57(3) . . ?
Sb2 Zr1 Zr3 111.85(3) . . ?
Sb2 Zr1 Zr3 148.20(3) 3_565 . ?
Zr6 Zr1 Zr3 99.64(2) 2 . ?
Zr2 Zr1 Zr3 153.93(3) 4_565 . ?
Zr7 Zr1 Zr3 57.87(2) 2_655 . ?
Zr2 Zr1 Zr3 62.32(2) . . ?
Zr2 Zr1 Zr3 101.28(2) 2 . ?
Zr5 Zr1 Zr3 99.61(3) . . ?
Zr4 Zr1 Zr3 141.50(3) 3_565 . ?
Sb4 Zr1 Zr3 49.502(19) 1_455 3_566 ?
Sb1 Zr1 Zr3 49.419(19) 2 3_566 ?
Sb3 Zr1 Zr3 92.52(2) . 3_566 ?
Sb1 Zr1 Zr3 111.82(3) . 3_566 ?
Sb2 Zr1 Zr3 147.67(3) . 3_566 ?
Sb2 Zr1 Zr3 108.21(3) 3_565 3_566 ?
Zr6 Zr1 Zr3 54.18(2) 2 3_566 ?
Zr2 Zr1 Zr3 152.11(3) 4_565 3_566 ?
Zr7 Zr1 Zr3 103.59(3) 2_655 3_566 ?
Zr2 Zr1 Zr3 62.87(2) . 3_566 ?
Zr2 Zr1 Zr3 98.64(2) 2 3_566 ?
Zr5 Zr1 Zr3 144.89(3) . 3_566 ?
Zr4 Zr1 Zr3 96.83(2) 3_565 3_566 ?
Zr3 Zr1 Zr3 50.33(2) . 3_566 ?
Sb4 Zr2 Sb3 109.13(3) 1_455 . ?
Sb4 Zr2 Sb1 96.35(3) 1_455 4_566 ?
Sb3 Zr2 Sb1 95.23(3) . 4_566 ?
Sb4 Zr2 Sb2 153.73(3) 1_455 4_566 ?
Sb3 Zr2 Sb2 88.68(2) . 4_566 ?
Sb1 Zr2 Sb2 101.19(3) 4_566 4_566 ?
Sb4 Zr2 Sb2 84.33(2) 1_455 2_545 ?
Sb3 Zr2 Sb2 159.78(3) . 2_545 ?
Sb1 Zr2 Sb2 98.25(3) 4_566 2_545 ?
Sb2 Zr2 Sb2 73.98(2) 4_566 2_545 ?
Sb4 Zr2 Sb1 71.49(2) 1_455 . ?
Sb3 Zr2 Sb1 73.69(2) . . ?
Sb1 Zr2 Sb1 158.95(3) 4_566 . ?
Sb2 Zr2 Sb1 96.48(2) 4_566 . ?
Sb2 Zr2 Sb1 97.56(3) 2_545 . ?
Sb4 Zr2 Zr5 150.74(3) 1_455 4_566 ?
Sb3 Zr2 Zr5 57.07(2) . 4_566 ?
Sb1 Zr2 Zr5 62.68(2) 4_566 4_566 ?
Sb2 Zr2 Zr5 55.43(2) 4_566 4_566 ?
Sb2 Zr2 Zr5 117.11(3) 2_545 4_566 ?
Sb1 Zr2 Zr5 120.87(3) . 4_566 ?
Sb4 Zr2 Zr4 56.74(2) 1_455 2_545 ?
Sb3 Zr2 Zr4 146.41(3) . 2_545 ?
Sb1 Zr2 Zr4 60.30(2) 4_566 2_545 ?
Sb2 Zr2 Zr4 116.88(3) 4_566 2_545 ?
Sb2 Zr2 Zr4 53.69(2) 2_545 2_545 ?
Sb1 Zr2 Zr4 120.67(3) . 2_545 ?
Zr5 Zr2 Zr4 118.46(3) 4_566 2_545 ?
Sb4 Zr2 Zr1 122.33(3) 1_455 4_566 ?
Sb3 Zr2 Zr1 121.70(3) . 4_566 ?
Sb1 Zr2 Zr1 56.08(2) 4_566 4_566 ?
Sb2 Zr2 Zr1 56.25(2) 4_566 4_566 ?
Sb2 Zr2 Zr1 56.59(2) 2_545 4_566 ?
Sb1 Zr2 Zr1 144.95(3) . 4_566 ?
Zr5 Zr2 Zr1 64.63(2) 4_566 4_566 ?
Zr4 Zr2 Zr1 65.80(2) 2_545 4_566 ?
Sb4 Zr2 Zr1 54.25(2) 1_455 . ?
Sb3 Zr2 Zr1 55.07(2) . . ?
Sb1 Zr2 Zr1 103.92(3) 4_566 . ?
Sb2 Zr2 Zr1 137.13(3) 4_566 . ?
Sb2 Zr2 Zr1 134.40(3) 2_545 . ?
Sb1 Zr2 Zr1 55.03(2) . . ?
Zr5 Zr2 Zr1 108.46(3) 4_566 . ?
Zr4 Zr2 Zr1 105.70(3) 2_545 . ?
Zr1 Zr2 Zr1 160.00(3) 4_566 . ?
Sb4 Zr2 Zr1 99.69(3) 1_455 2_545 ?
Sb3 Zr2 Zr1 106.35(3) . 2_545 ?
Sb1 Zr2 Zr1 146.96(3) 4_566 2_545 ?
Sb2 Zr2 Zr1 55.74(2) 4_566 2_545 ?
Sb2 Zr2 Zr1 55.28(2) 2_545 2_545 ?
Sb1 Zr2 Zr1 53.959(19) . 2_545 ?
Zr5 Zr2 Zr1 108.85(3) 4_566 2_545 ?
Zr4 Zr2 Zr1 106.14(3) 2_545 2_545 ?
Zr1 Zr2 Zr1 91.02(2) 4_566 2_545 ?
Zr1 Zr2 Zr1 108.91(2) . 2_545 ?
Sb4 Zr2 Zr3 91.60(2) 1_455 . ?
Sb3 Zr2 Zr3 49.890(19) . . ?
Sb1 Zr2 Zr3 50.137(19) 4_566 . ?
Sb2 Zr2 Zr3 114.65(3) 4_566 . ?
Sb2 Zr2 Zr3 147.57(3) 2_545 . ?
Sb1 Zr2 Zr3 111.63(3) . . ?
Zr5 Zr2 Zr3 59.48(2) 4_566 . ?
Zr4 Zr2 Zr3 97.60(2) 2_545 . ?
Zr1 Zr2 Zr3 100.60(2) 4_566 . ?
Zr1 Zr2 Zr3 61.51(2) . . ?
Zr1 Zr2 Zr3 156.18(3) 2_545 . ?
Sb4 Zr2 Zr6 126.85(3) 1_455 . ?
Sb3 Zr2 Zr6 53.153(19) . . ?
Sb1 Zr2 Zr6 131.13(3) 4_566 . ?
Sb2 Zr2 Zr6 49.934(18) 4_566 . ?
Sb2 Zr2 Zr6 106.77(3) 2_545 . ?
Sb1 Zr2 Zr6 55.73(2) . . ?
Zr5 Zr2 Zr6 68.58(2) 4_566 . ?
Zr4 Zr2 Zr6 160.44(3) 2_545 . ?
Zr1 Zr2 Zr6 105.66(3) 4_566 . ?
Zr1 Zr2 Zr6 87.67(2) . . ?
Zr1 Zr2 Zr6 55.18(2) 2_545 . ?
Zr3 Zr2 Zr6 101.37(2) . . ?
Sb4 Zr2 Zr3 49.498(19) 1_455 3_566 ?
Sb3 Zr2 Zr3 93.18(2) . 3_566 ?
Sb1 Zr2 Zr3 50.489(19) 4_566 3_566 ?
Sb2 Zr2 Zr3 151.68(3) 4_566 3_566 ?
Sb2 Zr2 Zr3 107.02(3) 2_545 3_566 ?
Sb1 Zr2 Zr3 111.18(3) . 3_566 ?
Zr5 Zr2 Zr3 102.73(3) 4_566 3_566 ?
Zr4 Zr2 Zr3 53.85(2) 2_545 3_566 ?
Zr1 Zr2 Zr3 99.81(2) 4_566 3_566 ?
Zr1 Zr2 Zr3 62.37(2) . 3_566 ?
Zr1 Zr2 Zr3 148.27(3) 2_545 3_566 ?
Zr3 Zr2 Zr3 50.01(2) . 3_566 ?
Zr6 Zr2 Zr3 145.16(3) . 3_566 ?
Sb3 Zr3 Sb4 148.51(3) . 3_666 ?
Sb3 Zr3 Sb1 98.49(3) . 4_566 ?
Sb4 Zr3 Sb1 97.55(3) 3_666 4_566 ?
Sb3 Zr3 Sb1 101.31(3) . 2 ?
Sb4 Zr3 Sb1 96.15(3) 3_666 2 ?
Sb1 Zr3 Sb1 115.01(3) 4_566 2 ?
Sb3 Zr3 Zr3 108.69(4) . 3_566 ?
Sb4 Zr3 Zr3 102.80(3) 3_666 3_566 ?
Sb1 Zr3 Zr3 58.56(3) 4_566 3_566 ?
Sb1 Zr3 Zr3 56.45(3) 2 3_566 ?
Sb3 Zr3 Zr4 110.24(3) . 4_576 ?
Sb4 Zr3 Zr4 56.96(2) 3_666 4_576 ?
Sb1 Zr3 Zr4 151.26(3) 4_566 4_576 ?
Sb1 Zr3 Zr4 61.03(2) 2 4_576 ?
Zr3 Zr3 Zr4 110.51(4) 3_566 4_576 ?
Sb3 Zr3 Zr7 62.21(2) . 4_566 ?
Sb4 Zr3 Zr7 86.52(3) 3_666 4_566 ?
Sb1 Zr3 Zr7 113.73(3) 4_566 4_566 ?
Sb1 Zr3 Zr7 130.32(3) 2 4_566 ?
Zr3 Zr3 Zr7 168.31(4) 3_566 4_566 ?
Zr4 Zr3 Zr7 80.42(3) 4_576 4_566 ?
Sb3 Zr3 Zr6 108.40(3) . 4_566 ?
Sb4 Zr3 Zr6 56.74(2) 3_666 4_566 ?
Sb1 Zr3 Zr6 62.88(2) 4_566 4_566 ?
Sb1 Zr3 Zr6 150.22(3) 2 4_566 ?
Zr3 Zr3 Zr6 113.45(4) 3_566 4_566 ?
Zr4 Zr3 Zr6 105.50(3) 4_576 4_566 ?
Zr7 Zr3 Zr6 65.70(2) 4_566 4_566 ?
Sb3 Zr3 Zr7 54.53(2) . 2_655 ?
Sb4 Zr3 Zr7 110.26(3) 3_666 2_655 ?
Sb1 Zr3 Zr7 151.67(3) 4_566 2_655 ?
Sb1 Zr3 Zr7 68.37(2) 2 2_655 ?
Zr3 Zr3 Zr7 117.55(4) 3_566 2_655 ?
Zr4 Zr3 Zr7 56.55(2) 4_576 2_655 ?
Zr7 Zr3 Zr7 64.36(3) 4_566 2_655 ?
Zr6 Zr3 Zr7 129.01(3) 4_566 2_655 ?
Sb3 Zr3 Zr5 54.20(2) . 4_566 ?
Sb4 Zr3 Zr5 113.66(3) 3_666 4_566 ?
Sb1 Zr3 Zr5 60.09(2) 4_566 4_566 ?
Sb1 Zr3 Zr5 150.05(3) 2 4_566 ?
Zr3 Zr3 Zr5 110.92(4) 3_566 4_566 ?
Zr4 Zr3 Zr5 138.55(3) 4_576 4_566 ?
Zr7 Zr3 Zr5 58.19(2) 4_566 4_566 ?
Zr6 Zr3 Zr5 57.73(2) 4_566 4_566 ?
Zr7 Zr3 Zr5 102.10(3) 2_655 4_566 ?
Sb3 Zr3 Zr1 52.814(19) . . ?
Sb4 Zr3 Zr1 147.76(3) 3_666 . ?
Sb1 Zr3 Zr1 101.14(3) 4_566 . ?
Sb1 Zr3 Zr1 52.07(2) 2 . ?
Zr3 Zr3 Zr1 66.36(3) 3_566 . ?
Zr4 Zr3 Zr1 96.97(2) 4_576 . ?
Zr7 Zr3 Zr1 109.18(3) 4_566 . ?
Zr6 Zr3 Zr1 155.32(3) 4_566 . ?
Zr7 Zr3 Zr1 57.28(2) 2_655 . ?
Zr5 Zr3 Zr1 98.45(2) 4_566 . ?
Sb3 Zr3 Zr2 51.19(2) . . ?
Sb4 Zr3 Zr2 149.79(3) 3_666 . ?
Sb1 Zr3 Zr2 52.40(2) 4_566 . ?
Sb1 Zr3 Zr2 99.78(3) 2 . ?
Zr3 Zr3 Zr2 66.34(3) 3_566 . ?
Zr4 Zr3 Zr2 152.60(3) 4_576 . ?
Zr7 Zr3 Zr2 102.07(3) 4_566 . ?
Zr6 Zr3 Zr2 100.20(3) 4_566 . ?
Zr7 Zr3 Zr2 99.47(2) 2_655 . ?
Zr5 Zr3 Zr2 52.45(2) 4_566 . ?
Zr1 Zr3 Zr2 56.171(19) . . ?
Sb3 Zr3 Zr1 149.17(3) . 3_566 ?
Sb4 Zr3 Zr1 50.305(19) 3_666 3_566 ?
Sb1 Zr3 Zr1 51.187(19) 4_566 3_566 ?
Sb1 Zr3 Zr1 97.77(3) 2 3_566 ?
Zr3 Zr3 Zr1 63.31(3) 3_566 3_566 ?
Zr4 Zr3 Zr1 100.14(2) 4_576 3_566 ?
Zr7 Zr3 Zr1 120.16(3) 4_566 3_566 ?
Zr6 Zr3 Zr1 56.51(2) 4_566 3_566 ?
Zr7 Zr3 Zr1 156.30(3) 2_655 3_566 ?
Zr5 Zr3 Zr1 99.02(2) 4_566 3_566 ?
Zr1 Zr3 Zr1 129.67(2) . 3_566 ?
Zr2 Zr3 Zr1 101.88(2) . 3_566 ?
Sb3 Zr3 Zr2 151.79(3) . 3_566 ?
Sb4 Zr3 Zr2 48.698(19) 3_666 3_566 ?
Sb1 Zr3 Zr2 99.24(3) 4_566 3_566 ?
Sb1 Zr3 Zr2 51.064(19) 2 3_566 ?
Zr3 Zr3 Zr2 63.64(3) 3_566 3_566 ?
Zr4 Zr3 Zr2 54.87(2) 4_576 3_566 ?
Zr7 Zr3 Zr2 127.92(3) 4_566 3_566 ?
Zr6 Zr3 Zr2 99.19(2) 4_566 3_566 ?
Zr7 Zr3 Zr2 103.06(3) 2_655 3_566 ?
Zr5 Zr3 Zr2 153.48(3) 4_566 3_566 ?
Zr1 Zr3 Zr2 102.08(2) . 3_566 ?
Zr2 Zr3 Zr2 129.99(2) . 3_566 ?
Zr1 Zr3 Zr2 54.755(18) 3_566 3_566 ?
Sb2 Zr4 Sb3 128.10(3) . 2_655 ?
Sb2 Zr4 Sb4 92.51(2) . 3_665 ?
Sb3 Zr4 Sb4 95.28(3) 2_655 3_665 ?
Sb2 Zr4 Sb4 86.34(2) . 2_655 ?
Sb3 Zr4 Sb4 100.30(3) 2_655 2_655 ?
Sb4 Zr4 Sb4 161.05(4) 3_665 2_655 ?
Sb2 Zr4 Zr6 66.22(2) . 2_655 ?
Sb3 Zr4 Zr6 61.95(2) 2_655 2_655 ?
Sb4 Zr4 Zr6 96.28(3) 3_665 2_655 ?
Sb4 Zr4 Zr6 100.52(3) 2_655 2_655 ?
Sb2 Zr4 Sb1 98.60(3) . 3_565 ?
Sb3 Zr4 Sb1 132.08(3) 2_655 3_565 ?
Sb4 Zr4 Sb1 69.66(2) 3_665 3_565 ?
Sb4 Zr4 Sb1 91.78(2) 2_655 3_565 ?
Zr6 Zr4 Sb1 159.48(3) 2_655 3_565 ?
Sb2 Zr4 Zr7 153.12(3) . 3_665 ?
Sb3 Zr4 Zr7 63.23(2) 2_655 3_665 ?
Sb4 Zr4 Zr7 60.88(2) 3_665 3_665 ?
Sb4 Zr4 Zr7 117.41(3) 2_655 3_665 ?
Zr6 Zr4 Zr7 117.10(3) 2_655 3_665 ?
Sb1 Zr4 Zr7 70.00(2) 3_565 3_665 ?
Sb2 Zr4 Zr3 129.30(3) . 4_575 ?
Sb3 Zr4 Zr3 94.08(3) 2_655 4_575 ?
Sb4 Zr4 Zr3 112.40(3) 3_665 4_575 ?
Sb4 Zr4 Zr3 56.04(2) 2_655 4_575 ?
Zr6 Zr4 Zr3 144.67(3) 2_655 4_575 ?
Sb1 Zr4 Zr3 55.63(2) 3_565 4_575 ?
Zr7 Zr4 Zr3 65.10(2) 3_665 4_575 ?
Sb2 Zr4 Zr2 58.81(2) . 2 ?
Sb3 Zr4 Zr2 155.06(3) 2_655 2 ?
Sb4 Zr4 Zr2 108.83(3) 3_665 2 ?
Sb4 Zr4 Zr2 54.82(2) 2_655 2 ?
Zr6 Zr4 Zr2 119.53(3) 2_655 2 ?
Sb1 Zr4 Zr2 55.71(2) 3_565 2 ?
Zr7 Zr4 Zr2 123.26(3) 3_665 2 ?
Zr3 Zr4 Zr2 71.28(2) 4_575 2 ?
Sb2 Zr4 Zr5 96.64(3) . 2_655 ?
Sb3 Zr4 Zr5 53.94(2) 2_655 2_655 ?
Sb4 Zr4 Zr5 146.08(3) 3_665 2_655 ?
Sb4 Zr4 Zr5 52.60(2) 2_655 2_655 ?
Zr6 Zr4 Zr5 58.73(2) 2_655 2_655 ?
Sb1 Zr4 Zr5 140.02(3) 3_565 2_655 ?
Zr7 Zr4 Zr5 107.67(3) 3_665 2_655 ?
Zr3 Zr4 Zr5 86.42(2) 4_575 2_655 ?
Zr2 Zr4 Zr5 103.82(3) 2 2_655 ?
Sb2 Zr4 Zr1 54.95(2) . 3_565 ?
Sb3 Zr4 Zr1 146.01(3) 2_655 3_565 ?
Sb4 Zr4 Zr1 52.224(19) 3_665 3_565 ?
Sb4 Zr4 Zr1 113.57(3) 2_655 3_565 ?
Zr6 Zr4 Zr1 107.09(3) 2_655 3_565 ?
Sb1 Zr4 Zr1 52.573(19) 3_565 3_565 ?
Zr7 Zr4 Zr1 101.27(3) 3_665 3_565 ?
Zr3 Zr4 Zr1 106.75(3) 4_575 3_565 ?
Zr2 Zr4 Zr1 58.92(2) 2 3_565 ?
Zr5 Zr4 Zr1 151.05(3) 2_655 3_565 ?
Sb2 Zr4 Zr6 50.412(19) . 4_565 ?
Sb3 Zr4 Zr6 99.56(2) 2_655 4_565 ?
Sb4 Zr4 Zr6 50.656(18) 3_665 4_565 ?
Sb4 Zr4 Zr6 135.42(3) 2_655 4_565 ?
Zr6 Zr4 Zr6 56.32(3) 2_655 4_565 ?
Sb1 Zr4 Zr6 103.56(2) 3_565 4_565 ?
Zr7 Zr4 Zr6 107.17(3) 3_665 4_565 ?
Zr3 Zr4 Zr6 158.95(3) 4_575 4_565 ?
Zr2 Zr4 Zr6 100.62(3) 2 4_565 ?
Zr5 Zr4 Zr6 114.58(3) 2_655 4_565 ?
Zr1 Zr4 Zr6 54.051(19) 3_565 4_565 ?
Sb2 Zr4 Zr5 112.07(3) . 3_665 ?
Sb3 Zr4 Zr5 48.532(18) 2_655 3_665 ?
Sb4 Zr4 Zr5 47.738(19) 3_665 3_665 ?
Sb4 Zr4 Zr5 148.83(3) 2_655 3_665 ?
Zr6 Zr4 Zr5 67.45(2) 2_655 3_665 ?
Sb1 Zr4 Zr5 109.05(2) 3_565 3_665 ?
Zr7 Zr4 Zr5 53.83(2) 3_665 3_665 ?
Zr3 Zr4 Zr5 117.39(3) 4_575 3_665 ?
Zr2 Zr4 Zr5 156.29(3) 2 3_665 ?
Zr5 Zr4 Zr5 98.87(3) 2_655 3_665 ?
Zr1 Zr4 Zr5 97.57(2) 3_565 3_665 ?
Zr6 Zr4 Zr5 63.064(19) 4_565 3_665 ?
Sb2 Zr4 Zr7 47.748(18) . 2_655 ?
Sb3 Zr4 Zr7 99.57(3) 2_655 2_655 ?
Sb4 Zr4 Zr7 137.58(3) 3_665 2_655 ?
Sb4 Zr4 Zr7 49.889(18) 2_655 2_655 ?
Zr6 Zr4 Zr7 58.10(2) 2_655 2_655 ?
Sb1 Zr4 Zr7 122.58(3) 3_565 2_655 ?
Zr7 Zr4 Zr7 158.49(3) 3_665 2_655 ?
Zr3 Zr4 Zr7 105.91(2) 4_575 2_655 ?
Zr2 Zr4 Zr7 66.90(2) 2 2_655 ?
Zr5 Zr4 Zr7 51.065(19) 2_655 2_655 ?
Zr1 Zr4 Zr7 100.07(2) 3_565 2_655 ?
Zr6 Zr4 Zr7 87.62(2) 4_565 2_655 ?
Zr5 Zr4 Zr7 125.50(2) 3_665 2_655 ?
Sb2 Zr5 Sb4 101.01(3) . . ?
Sb2 Zr5 Sb3 91.76(2) . 4_565 ?
Sb4 Zr5 Sb3 94.32(2) . 4_565 ?
Sb2 Zr5 Sb3 95.54(2) . . ?
Sb4 Zr5 Sb3 100.36(3) . . ?
Sb3 Zr5 Sb3 162.02(3) 4_565 . ?
Sb2 Zr5 Zr2 59.71(2) . 4_565 ?
Sb4 Zr5 Zr2 142.26(3) . 4_565 ?
Sb3 Zr5 Zr2 57.59(2) 4_565 4_565 ?
Sb3 Zr5 Zr2 112.84(3) . 4_565 ?
Sb2 Zr5 Sb1 99.53(3) . . ?
Sb4 Zr5 Sb1 158.51(3) . . ?
Sb3 Zr5 Sb1 91.30(2) 4_565 . ?
Sb3 Zr5 Sb1 71.31(2) . . ?
Zr2 Zr5 Sb1 56.22(2) 4_565 . ?
Sb2 Zr5 Zr6 150.96(3) . . ?
Sb4 Zr5 Zr6 98.37(3) . . ?
Sb3 Zr5 Zr6 108.16(3) 4_565 . ?
Sb3 Zr5 Zr6 59.62(2) . . ?
Zr2 Zr5 Zr6 113.39(3) 4_565 . ?
Sb1 Zr5 Zr6 60.21(2) . . ?
Sb2 Zr5 Zr7 143.16(3) . . ?
Sb4 Zr5 Zr7 59.76(2) . . ?
Sb3 Zr5 Zr7 61.66(2) 4_565 . ?
Sb3 Zr5 Zr7 117.66(3) . . ?
Zr2 Zr5 Zr7 114.73(3) 4_565 . ?
Sb1 Zr5 Zr7 105.69(3) . . ?
Zr6 Zr5 Zr7 65.83(2) . . ?
Sb2 Zr5 Zr3 127.43(3) . 4_565 ?
Sb4 Zr5 Zr3 117.46(3) . 4_565 ?
Sb3 Zr5 Zr3 53.201(19) 4_565 4_565 ?
Sb3 Zr5 Zr3 110.05(3) . 4_565 ?
Zr2 Zr5 Zr3 68.06(2) 4_565 4_565 ?
Sb1 Zr5 Zr3 51.79(2) . 4_565 ?
Zr6 Zr5 Zr3 58.46(2) . 4_565 ?
Zr7 Zr5 Zr3 57.78(2) . 4_565 ?
Sb2 Zr5 Zr4 123.92(3) . 2_645 ?
Sb4 Zr5 Zr4 54.06(2) . 2_645 ?
Sb3 Zr5 Zr4 133.70(3) 4_565 2_645 ?
Sb3 Zr5 Zr4 52.54(2) . 2_645 ?
Zr2 Zr5 Zr4 163.62(3) 4_565 2_645 ?
Sb1 Zr5 Zr4 108.31(3) . 2_645 ?
Zr6 Zr5 Zr4 54.72(2) . 2_645 ?
Zr7 Zr5 Zr4 72.61(2) . 2_645 ?
Zr3 Zr5 Zr4 107.84(3) 4_565 2_645 ?
Sb2 Zr5 Zr1 55.82(2) . . ?
Sb4 Zr5 Zr1 137.86(3) . . ?
Sb3 Zr5 Zr1 118.59(3) 4_565 . ?
Sb3 Zr5 Zr1 54.56(2) . . ?
Zr2 Zr5 Zr1 61.00(2) 4_565 . ?
Sb1 Zr5 Zr1 53.36(2) . . ?
Zr6 Zr5 Zr1 95.52(2) . . ?
Zr7 Zr5 Zr1 158.32(3) . . ?
Zr3 Zr5 Zr1 103.73(3) 4_565 . ?
Zr4 Zr5 Zr1 106.46(2) 2_645 . ?
Sb2 Zr5 Zr7 52.99(2) . 2_655 ?
Sb4 Zr5 Zr7 80.46(2) . 2_655 ?
Sb3 Zr5 Zr7 141.71(3) 4_565 2_655 ?
Sb3 Zr5 Zr7 52.347(19) . 2_655 ?
Zr2 Zr5 Zr7 105.53(3) 4_565 2_655 ?
Sb1 Zr5 Zr7 107.36(2) . 2_655 ?
Zr6 Zr5 Zr7 110.13(3) . 2_655 ?
Zr7 Zr5 Zr7 137.60(2) . 2_655 ?
Zr3 Zr5 Zr7 158.73(3) 4_565 2_655 ?
Zr4 Zr5 Zr7 72.31(2) 2_645 2_655 ?
Zr1 Zr5 Zr7 57.41(2) . 2_655 ?
Sb2 Zr5 Zr4 91.65(2) . 3_665 ?
Sb4 Zr5 Zr4 47.726(19) . 3_665 ?
Sb3 Zr5 Zr4 47.566(18) 4_565 3_665 ?
Sb3 Zr5 Zr4 148.09(3) . 3_665 ?
Zr2 Zr5 Zr4 97.62(3) 4_565 3_665 ?
Sb1 Zr5 Zr4 137.86(3) . 3_665 ?
Zr6 Zr5 Zr4 117.37(3) . 3_665 ?
Zr7 Zr5 Zr4 51.76(2) . 3_665 ?
Zr3 Zr5 Zr4 89.48(2) 4_565 3_665 ?
Zr4 Zr5 Zr4 98.19(3) 2_645 3_665 ?
Zr1 Zr5 Zr4 146.52(3) . 3_665 ?
Zr7 Zr5 Zr4 111.69(2) 2_655 3_665 ?
Sb2 Zr5 Zr6 48.096(18) . 4_565 ?
Sb4 Zr5 Zr6 80.11(2) . 4_565 ?
Sb3 Zr5 Zr6 50.909(18) 4_565 4_565 ?
Sb3 Zr5 Zr6 141.98(3) . 4_565 ?
Zr2 Zr5 Zr6 62.79(2) 4_565 4_565 ?
Sb1 Zr5 Zr6 118.91(3) . 4_565 ?
Zr6 Zr5 Zr6 158.39(3) . 4_565 ?
Zr7 Zr5 Zr6 95.66(2) . 4_565 ?
Zr3 Zr5 Zr6 102.87(2) 4_565 4_565 ?
Zr4 Zr5 Zr6 132.73(3) 2_645 4_565 ?
Zr1 Zr5 Zr6 99.94(2) . 4_565 ?
Zr7 Zr5 Zr6 90.98(2) 2_655 4_565 ?
Zr4 Zr5 Zr6 46.718(17) 3_665 4_565 ?
Sb2 Zr5 Zr6 53.555(19) . 2_655 ?
Sb4 Zr5 Zr6 47.471(18) . 2_655 ?
Sb3 Zr5 Zr6 93.71(2) 4_565 2_655 ?
Sb3 Zr5 Zr6 103.85(2) . 2_655 ?
Zr2 Zr5 Zr6 105.03(3) 4_565 2_655 ?
Sb1 Zr5 Zr6 152.71(3) . 2_655 ?
Zr6 Zr5 Zr6 141.52(2) . 2_655 ?
Zr7 Zr5 Zr6 100.27(3) . 2_655 ?
Zr3 Zr5 Zr6 145.40(3) 4_565 2_655 ?
Zr4 Zr5 Zr6 87.22(2) 2_645 2_655 ?
Zr1 Zr5 Zr6 101.32(2) . 2_655 ?
Zr7 Zr5 Zr6 55.082(19) 2_655 2_655 ?
Zr4 Zr5 Zr6 57.025(18) 3_665 2_655 ?
Zr6 Zr5 Zr6 49.03(2) 4_565 2_655 ?
Sb2 Zr6 Sb4 89.50(2) 4_566 2_645 ?
Sb2 Zr6 Sb3 87.64(2) 4_566 . ?
Sb4 Zr6 Sb3 158.64(3) 2_645 . ?
Sb2 Zr6 Zr4 108.60(3) 4_566 2_645 ?
Sb4 Zr6 Zr4 144.45(3) 2_645 2_645 ?
Sb3 Zr6 Zr4 55.58(2) . 2_645 ?
Sb2 Zr6 Sb1 94.12(3) 4_566 . ?
Sb4 Zr6 Sb1 89.93(2) 2_645 . ?
Sb3 Zr6 Sb1 69.19(2) . . ?
Zr4 Zr6 Sb1 117.91(3) 2_645 . ?
Sb2 Zr6 Zr5 139.14(3) 4_566 . ?
Sb4 Zr6 Zr5 118.42(3) 2_645 . ?
Sb3 Zr6 Zr5 55.21(2) . . ?
Zr4 Zr6 Zr5 66.54(2) 2_645 . ?
Sb1 Zr6 Zr5 59.46(2) . . ?
Sb2 Zr6 Sb2 116.04(3) 4_566 2_645 ?
Sb4 Zr6 Sb2 91.42(2) 2_645 2_645 ?
Sb3 Zr6 Sb2 108.83(3) . 2_645 ?
Zr4 Zr6 Sb2 53.29(2) 2_645 2_645 ?
Sb1 Zr6 Sb2 149.81(3) . 2_645 ?
Zr5 Zr6 Sb2 93.87(2) . 2_645 ?
Sb2 Zr6 Zr3 127.10(3) 4_566 4_565 ?
Sb4 Zr6 Zr3 55.49(2) 2_645 4_565 ?
Sb3 Zr6 Zr3 110.91(3) . 4_565 ?
Zr4 Zr6 Zr3 122.97(3) 2_645 4_565 ?
Sb1 Zr6 Zr3 53.20(2) . 4_565 ?
Zr5 Zr6 Zr3 63.81(2) . 4_565 ?
Sb2 Zr6 Zr3 104.28(3) 2_645 4_565 ?
Sb2 Zr6 Zr6 62.77(2) 4_566 3_656 ?
Sb4 Zr6 Zr6 90.96(3) 2_645 3_656 ?
Sb3 Zr6 Zr6 106.42(3) . 3_656 ?
Zr4 Zr6 Zr6 72.12(3) 2_645 3_656 ?
Sb1 Zr6 Zr6 156.86(4) . 3_656 ?
Zr5 Zr6 Zr6 137.87(4) . 3_656 ?
Sb2 Zr6 Zr6 53.28(2) 2_645 3_656 ?
Zr3 Zr6 Zr6 141.46(4) 4_565 3_656 ?
Sb2 Zr6 Zr1 57.88(2) 4_566 2_545 ?
Sb4 Zr6 Zr1 55.13(2) 2_645 2_545 ?
Sb3 Zr6 Zr1 106.22(3) . 2_545 ?
Zr4 Zr6 Zr1 159.73(3) 2_645 2_545 ?
Sb1 Zr6 Zr1 53.82(2) . 2_545 ?
Zr5 Zr6 Zr1 112.43(3) . 2_545 ?
Sb2 Zr6 Zr1 144.13(3) 2_645 2_545 ?
Zr3 Zr6 Zr1 69.31(2) 4_565 2_545 ?
Zr6 Zr6 Zr1 109.12(3) 3_656 2_545 ?
Sb2 Zr6 Zr7 163.47(3) 4_566 . ?
Sb4 Zr6 Zr7 80.71(2) 2_645 . ?
Sb3 Zr6 Zr7 106.27(2) . . ?
Zr4 Zr6 Zr7 73.74(2) 2_645 . ?
Sb1 Zr6 Zr7 99.12(2) . . ?
Zr5 Zr6 Zr7 57.23(2) . . ?
Sb2 Zr6 Zr7 51.510(19) 2_645 . ?
Zr3 Zr6 Zr7 56.74(2) 4_565 . ?
Zr6 Zr6 Zr7 103.85(3) 3_656 . ?
Zr1 Zr6 Zr7 123.85(3) 2_545 . ?
Sb2 Zr6 Zr2 51.958(19) 4_566 . ?
Sb4 Zr6 Zr2 113.46(3) 2_645 . ?
Sb3 Zr6 Zr2 49.806(18) . . ?
Zr4 Zr6 Zr2 101.61(3) 2_645 . ?
Sb1 Zr6 Zr2 50.985(19) . . ?
Zr5 Zr6 Zr2 88.19(2) . . ?
Sb2 Zr6 Zr2 150.41(3) 2_645 . ?
Zr3 Zr6 Zr2 103.08(3) 4_565 . ?
Zr6 Zr6 Zr2 108.11(3) 3_656 . ?
Zr1 Zr6 Zr2 58.38(2) 2_545 . ?
Zr7 Zr6 Zr2 144.46(3) . . ?
Sb2 Zr6 Zr4 48.499(18) 4_566 4_566 ?
Sb4 Zr6 Zr4 49.079(19) 2_645 4_566 ?
Sb3 Zr6 Zr4 135.43(3) . 4_566 ?
Zr4 Zr6 Zr4 123.68(2) 2_645 4_566 ?
Sb1 Zr6 Zr4 114.76(3) . 4_566 ?
Zr5 Zr6 Zr4 167.43(3) . 4_566 ?
Sb2 Zr6 Zr4 88.23(2) 2_645 4_566 ?
Zr3 Zr6 Zr4 103.66(3) 4_565 4_566 ?
Zr6 Zr6 Zr4 51.56(2) 3_656 4_566 ?
Zr1 Zr6 Zr4 60.95(2) 2_545 4_566 ?
Zr7 Zr6 Zr4 116.08(3) . 4_566 ?
Zr2 Zr6 Zr4 96.10(2) . 4_566 ?
Sb2 Zr6 Zr5 46.920(18) 4_566 4_566 ?
Sb4 Zr6 Zr5 136.07(3) 2_645 4_566 ?
Sb3 Zr6 Zr5 47.439(17) . 4_566 ?
Zr4 Zr6 Zr5 65.83(2) 2_645 4_566 ?
Sb1 Zr6 Zr5 97.39(2) . 4_566 ?
Zr5 Zr6 Zr5 102.213(19) . 4_566 ?
Sb2 Zr6 Zr5 102.37(2) 2_645 4_566 ?
Zr3 Zr6 Zr5 150.55(3) 4_565 4_566 ?
Zr6 Zr6 Zr5 66.59(3) 3_656 4_566 ?
Zr1 Zr6 Zr5 95.62(2) 2_545 4_566 ?
Zr7 Zr6 Zr5 139.49(3) . 4_566 ?
Zr2 Zr6 Zr5 48.629(18) . 4_566 ?
Zr4 Zr6 Zr5 89.40(2) 4_566 4_566 ?
Sb2 Zr6 Zr5 107.13(2) 4_566 2_645 ?
Sb4 Zr6 Zr5 46.069(18) 2_645 2_645 ?
Sb3 Zr6 Zr5 153.78(3) . 2_645 ?
Zr4 Zr6 Zr5 98.61(3) 2_645 2_645 ?
Sb1 Zr6 Zr5 129.07(3) . 2_645 ?
Zr5 Zr6 Zr5 113.72(2) . 2_645 ?
Sb2 Zr6 Zr5 45.369(17) 2_645 2_645 ?
Zr3 Zr6 Zr5 77.76(2) 4_565 2_645 ?
Zr6 Zr6 Zr5 64.37(3) 3_656 2_645 ?
Zr1 Zr6 Zr5 99.99(2) 2_545 2_645 ?
Zr7 Zr6 Zr5 56.630(19) . 2_645 ?
Zr2 Zr6 Zr5 154.84(3) . 2_645 ?
Zr4 Zr6 Zr5 59.911(19) 4_566 2_645 ?
Zr5 Zr6 Zr5 130.97(2) 4_566 2_645 ?
Sb3 Zr7 Sb2 93.75(3) 2_645 2_645 ?
Sb3 Zr7 Sb4 148.11(3) 2_645 . ?
Sb2 Zr7 Sb4 82.13(2) 2_645 . ?
Sb3 Zr7 Zr4 110.62(3) 2_645 3_665 ?
Sb2 Zr7 Zr4 131.72(3) 2_645 3_665 ?
Sb4 Zr7 Zr4 55.06(2) . 3_665 ?
Sb3 Zr7 Sb3 108.94(3) 2_645 4_565 ?
Sb2 Zr7 Sb3 152.83(3) 2_645 4_565 ?
Sb4 Zr7 Sb3 85.88(2) . 4_565 ?
Zr4 Zr7 Sb3 54.02(2) 3_665 4_565 ?
Sb3 Zr7 Zr3 92.77(3) 2_645 4_565 ?
Sb2 Zr7 Zr3 112.38(3) 2_645 4_565 ?
Sb4 Zr7 Zr3 118.13(3) . 4_565 ?
Zr4 Zr7 Zr3 107.48(3) 3_665 4_565 ?
Sb3 Zr7 Zr3 53.48(2) 4_565 4_565 ?
Sb3 Zr7 Zr5 156.27(3) 2_645 . ?
Sb2 Zr7 Zr5 99.59(3) 2_645 . ?
Sb4 Zr7 Zr5 54.17(2) . . ?
Zr4 Zr7 Zr5 74.40(2) 3_665 . ?
Sb3 Zr7 Zr5 54.08(2) 4_565 . ?
Zr3 Zr7 Zr5 64.03(2) 4_565 . ?
Sb3 Zr7 Zr1 55.78(2) 2_645 2_645 ?
Sb2 Zr7 Zr1 56.59(2) 2_645 2_645 ?
Sb4 Zr7 Zr1 97.26(3) . 2_645 ?
Zr4 Zr7 Zr1 103.71(3) 3_665 2_645 ?
Sb3 Zr7 Zr1 149.74(3) 4_565 2_645 ?
Zr3 Zr7 Zr1 142.08(3) 4_565 2_645 ?
Zr5 Zr7 Zr1 147.29(3) . 2_645 ?
Sb3 Zr7 Zr3 53.114(19) 2_645 2_645 ?
Sb2 Zr7 Zr3 121.31(3) 2_645 2_645 ?
Sb4 Zr7 Zr3 102.45(3) . 2_645 ?
Zr4 Zr7 Zr3 58.35(2) 3_665 2_645 ?
Sb3 Zr7 Zr3 85.04(2) 4_565 2_645 ?
Zr3 Zr7 Zr3 115.64(3) 4_565 2_645 ?
Zr5 Zr7 Zr3 130.73(3) . 2_645 ?
Zr1 Zr7 Zr3 64.84(2) 2_645 2_645 ?
Sb3 Zr7 Zr6 116.06(3) 2_645 . ?
Sb2 Zr7 Zr6 59.48(2) 2_645 . ?
Sb4 Zr7 Zr6 89.09(2) . . ?
Zr4 Zr7 Zr6 131.05(3) 3_665 . ?
Sb3 Zr7 Zr6 96.19(3) 4_565 . ?
Zr3 Zr7 Zr6 57.56(2) 4_565 . ?
Zr5 Zr7 Zr6 56.94(2) . . ?
Zr1 Zr7 Zr6 113.91(3) 2_645 . ?
Zr3 Zr7 Zr6 168.46(3) 2_645 . ?
Sb3 Zr7 Zr7 57.59(2) 2_645 3_655 ?
Sb2 Zr7 Zr7 148.01(4) 2_645 3_655 ?
Sb4 Zr7 Zr7 129.56(3) . 3_655 ?
Zr4 Zr7 Zr7 76.48(3) 3_665 3_655 ?
Sb3 Zr7 Zr7 51.34(2) 4_565 3_655 ?
Zr3 Zr7 Zr7 60.57(3) 4_565 3_655 ?
Zr5 Zr7 Zr7 103.42(3) . 3_655 ?
Zr1 Zr7 Zr7 107.86(3) 2_645 3_655 ?
Zr3 Zr7 Zr7 55.06(2) 2_645 3_655 ?
Zr6 Zr7 Zr7 117.31(4) . 3_655 ?
Sb3 Zr7 Zr5 52.19(2) 2_645 2_645 ?
Sb2 Zr7 Zr5 51.031(19) 2_645 2_645 ?
Sb4 Zr7 Zr5 133.16(3) . 2_645 ?
Zr4 Zr7 Zr5 160.52(3) 3_665 2_645 ?
Sb3 Zr7 Zr5 135.03(3) 4_565 2_645 ?
Zr3 Zr7 Zr5 84.39(2) 4_565 2_645 ?
Zr5 Zr7 Zr5 125.07(2) . 2_645 ?
Zr1 Zr7 Zr5 60.21(2) 2_645 2_645 ?
Zr3 Zr7 Zr5 102.81(3) 2_645 2_645 ?
Zr6 Zr7 Zr5 68.29(2) . 2_645 ?
Zr7 Zr7 Zr5 97.20(3) 3_655 2_645 ?
Sb3 Zr7 Sb1 86.78(2) 2_645 1_655 ?
Sb2 Zr7 Sb1 87.19(2) 2_645 1_655 ?
Sb4 Zr7 Sb1 61.511(19) . 1_655 ?
Zr4 Zr7 Sb1 54.95(2) 3_665 1_655 ?
Sb3 Zr7 Sb1 108.26(2) 4_565 1_655 ?
Zr3 Zr7 Sb1 160.40(3) 4_565 1_655 ?
Zr5 Zr7 Sb1 113.25(3) . 1_655 ?
Zr1 Zr7 Sb1 50.087(19) 2_645 1_655 ?
Zr3 Zr7 Sb1 49.824(19) 2_645 1_655 ?
Zr6 Zr7 Sb1 139.14(3) . 1_655 ?
Zr7 Zr7 Sb1 103.49(3) 3_655 1_655 ?
Zr5 Zr7 Sb1 110.30(2) 2_645 1_655 ?
Sb3 Zr7 Zr4 139.24(3) 2_645 2_645 ?
Sb2 Zr7 Zr4 45.533(18) 2_645 2_645 ?
Sb4 Zr7 Zr4 47.017(17) . 2_645 ?
Zr4 Zr7 Zr4 101.60(2) 3_665 2_645 ?
Sb3 Zr7 Zr4 110.05(2) 4_565 2_645 ?
Zr3 Zr7 Zr4 100.87(2) 4_565 2_645 ?
Zr5 Zr7 Zr4 56.32(2) . 2_645 ?
Zr1 Zr7 Zr4 93.33(2) 2_645 2_645 ?
Zr3 Zr7 Zr4 141.85(3) 2_645 2_645 ?
Zr6 Zr7 Zr4 48.156(18) . 2_645 ?
Zr7 Zr7 Zr4 158.64(4) 3_655 2_645 ?
Zr5 Zr7 Zr4 90.88(2) 2_645 2_645 ?
Sb1 Zr7 Zr4 92.05(2) 1_655 2_645 ?
Zr3 Sb1 Zr3 64.99(3) 4_565 2_545 ?
Zr3 Sb1 Zr1 79.39(2) 4_565 2_545 ?
Zr3 Sb1 Zr1 76.02(2) 2_545 2_545 ?
Zr3 Sb1 Zr2 77.47(2) 4_565 4_565 ?
Zr3 Sb1 Zr2 78.45(2) 2_545 4_565 ?
Zr1 Sb1 Zr2 150.98(3) 2_545 4_565 ?
Zr3 Sb1 Zr1 133.95(3) 4_565 . ?
Zr3 Sb1 Zr1 132.52(3) 2_545 . ?
Zr1 Sb1 Zr1 140.14(2) 2_545 . ?
Zr2 Sb1 Zr1 68.65(2) 4_565 . ?
Zr3 Sb1 Zr2 135.07(3) 4_565 . ?
Zr3 Sb1 Zr2 133.61(3) 2_545 . ?
Zr1 Sb1 Zr2 70.58(2) 2_545 . ?
Zr2 Sb1 Zr2 138.36(2) 4_565 . ?
Zr1 Sb1 Zr2 69.71(2) . . ?
Zr3 Sb1 Zr4 119.79(3) 4_565 3_565 ?
Zr3 Sb1 Zr4 63.34(2) 2_545 3_565 ?
Zr1 Sb1 Zr4 114.72(3) 2_545 3_565 ?
Zr2 Sb1 Zr4 63.99(2) 4_565 3_565 ?
Zr1 Sb1 Zr4 71.66(2) . 3_565 ?
Zr2 Sb1 Zr4 103.10(3) . 3_565 ?
Zr3 Sb1 Zr5 68.13(2) 4_565 . ?
Zr3 Sb1 Zr5 122.99(3) 2_545 . ?
Zr1 Sb1 Zr5 124.42(3) 2_545 . ?
Zr2 Sb1 Zr5 61.10(2) 4_565 . ?
Zr1 Sb1 Zr5 68.50(2) . . ?
Zr2 Sb1 Zr5 102.48(3) . . ?
Zr4 Sb1 Zr5 120.38(3) 3_565 . ?
Zr3 Sb1 Zr6 63.92(2) 4_565 . ?
Zr3 Sb1 Zr6 119.71(3) 2_545 . ?
Zr1 Sb1 Zr6 65.19(2) 2_545 . ?
Zr2 Sb1 Zr6 118.07(3) 4_565 . ?
Zr1 Sb1 Zr6 105.92(3) . . ?
Zr2 Sb1 Zr6 73.28(2) . . ?
Zr4 Sb1 Zr6 176.29(3) 3_565 . ?
Zr5 Sb1 Zr6 60.33(2) . . ?
Zr3 Sb1 Sb4 168.93(3) 4_565 1_455 ?
Zr3 Sb1 Sb4 103.95(2) 2_545 1_455 ?
Zr1 Sb1 Sb4 98.01(2) 2_545 1_455 ?
Zr2 Sb1 Sb4 101.34(2) 4_565 1_455 ?
Zr1 Sb1 Sb4 53.408(19) . 1_455 ?
Zr2 Sb1 Sb4 51.971(19) . 1_455 ?
Zr4 Sb1 Sb4 51.410(18) 3_565 1_455 ?
Zr5 Sb1 Sb4 121.18(2) . 1_455 ?
Zr6 Sb1 Sb4 124.91(2) . 1_455 ?
Zr3 Sb1 Sb3 106.62(2) 4_565 . ?
Zr3 Sb1 Sb3 171.61(3) 2_545 . ?
Zr1 Sb1 Sb3 102.80(2) 2_545 . ?
Zr2 Sb1 Sb3 100.44(2) 4_565 . ?
Zr1 Sb1 Sb3 53.110(19) . . ?
Zr2 Sb1 Sb3 51.838(18) . . ?
Zr4 Sb1 Sb3 123.82(2) 3_565 . ?
Zr5 Sb1 Sb3 50.707(17) . . ?
Zr6 Sb1 Sb3 53.347(18) . . ?
Sb4 Sb1 Sb3 84.434(18) 1_455 . ?
Zr3 Sb1 Zr7 119.15(3) 4_565 1_455 ?
Zr3 Sb1 Zr7 61.81(2) 2_545 1_455 ?
Zr1 Sb1 Zr7 61.30(2) 2_545 1_455 ?
Zr2 Sb1 Zr7 116.87(3) 4_565 1_455 ?
Zr1 Sb1 Zr7 103.90(2) . 1_455 ?
Zr2 Sb1 Zr7 74.09(2) . 1_455 ?
Zr4 Sb1 Zr7 55.05(2) 3_565 1_455 ?
Zr5 Sb1 Zr7 172.40(3) . 1_455 ?
Zr6 Sb1 Zr7 123.78(2) . 1_455 ?
Sb4 Sb1 Zr7 51.334(17) 1_455 1_455 ?
Sb3 Sb1 Zr7 125.16(2) . 1_455 ?
Zr4 Sb2 Zr5 141.44(3) . . ?
Zr4 Sb2 Zr6 81.09(2) . 4_565 ?
Zr5 Sb2 Zr6 84.98(2) . 4_565 ?
Zr4 Sb2 Zr7 86.72(2) . 2_655 ?
Zr5 Sb2 Zr7 75.97(2) . 2_655 ?
Zr6 Sb2 Zr7 131.33(3) 4_565 2_655 ?
Zr4 Sb2 Zr2 144.23(3) . 4_565 ?
Zr5 Sb2 Zr2 64.86(2) . 4_565 ?
Zr6 Sb2 Zr2 78.11(2) 4_565 4_565 ?
Zr7 Sb2 Zr2 128.67(3) 2_655 4_565 ?
Zr4 Sb2 Zr2 67.50(2) . 2 ?
Zr5 Sb2 Zr2 142.22(3) . 2 ?
Zr6 Sb2 Zr2 130.75(3) 4_565 2 ?
Zr7 Sb2 Zr2 85.05(2) 2_655 2 ?
Zr2 Sb2 Zr2 106.02(2) 4_565 2 ?
Zr4 Sb2 Zr1 132.50(3) . . ?
Zr5 Sb2 Zr1 72.78(2) . . ?
Zr6 Sb2 Zr1 145.15(3) 4_565 . ?
Zr7 Sb2 Zr1 69.33(2) 2_655 . ?
Zr2 Sb2 Zr1 68.31(2) 4_565 . ?
Zr2 Sb2 Zr1 70.00(2) 2 . ?
Zr4 Sb2 Zr1 75.50(2) . 3_565 ?
Zr5 Sb2 Zr1 130.99(3) . 3_565 ?
Zr6 Sb2 Zr1 68.04(2) 4_565 3_565 ?
Zr7 Sb2 Zr1 151.71(3) 2_655 3_565 ?
Zr2 Sb2 Zr1 69.84(2) 4_565 3_565 ?
Zr2 Sb2 Zr1 67.96(2) 2 3_565 ?
Zr1 Sb2 Zr1 107.00(2) . 3_565 ?
Zr4 Sb2 Zr6 60.49(2) . 2_655 ?
Zr5 Sb2 Zr6 81.08(2) . 2_655 ?
Zr6 Sb2 Zr6 63.96(3) 4_565 2_655 ?
Zr7 Sb2 Zr6 69.01(2) 2_655 2_655 ?
Zr2 Sb2 Zr6 130.83(2) 4_565 2_655 ?
Zr2 Sb2 Zr6 122.16(2) 2 2_655 ?
Zr1 Sb2 Zr6 134.88(3) . 2_655 ?
Zr1 Sb2 Zr6 117.88(2) 3_565 2_655 ?
Zr4 Sb2 Sb2 110.79(3) . 3_565 ?
Zr5 Sb2 Sb2 107.76(3) . 3_565 ?
Zr6 Sb2 Sb2 111.85(3) 4_565 3_565 ?
Zr7 Sb2 Sb2 116.54(3) 2_655 3_565 ?
Zr2 Sb2 Sb2 53.108(19) 4_565 3_565 ?
Zr2 Sb2 Sb2 52.910(19) 2 3_565 ?
Zr1 Sb2 Sb2 53.750(19) . 3_565 ?
Zr1 Sb2 Sb2 53.251(19) 3_565 3_565 ?
Zr6 Sb2 Sb2 170.24(3) 2_655 3_565 ?
Zr4 Sb2 Sb4 47.758(18) . 2_655 ?
Zr5 Sb2 Sb4 126.17(2) . 2_655 ?
Zr6 Sb2 Sb4 127.72(2) 4_565 2_655 ?
Zr7 Sb2 Sb4 50.195(18) 2_655 2_655 ?
Zr2 Sb2 Sb4 149.44(2) 4_565 2_655 ?
Zr2 Sb2 Sb4 46.188(18) 2 2_655 ?
Zr1 Sb2 Sb4 87.101(19) . 2_655 ?
Zr1 Sb2 Sb4 102.39(2) 3_565 2_655 ?
Zr6 Sb2 Sb4 79.386(18) 2_655 2_655 ?
Sb2 Sb2 Sb4 97.966(19) 3_565 2_655 ?
Zr4 Sb3 Zr3 127.05(3) 2_645 . ?
Zr4 Sb3 Zr5 83.90(2) 2_645 4_566 ?
Zr3 Sb3 Zr5 72.60(2) . 4_566 ?
Zr4 Sb3 Zr5 73.51(2) 2_645 . ?
Zr3 Sb3 Zr5 141.70(3) . . ?
Zr5 Sb3 Zr5 145.70(2) 4_566 . ?
Zr4 Sb3 Zr7 91.65(3) 2_645 2_655 ?
Zr3 Sb3 Zr7 72.36(2) . 2_655 ?
Zr5 Sb3 Zr7 131.71(3) 4_566 2_655 ?
Zr5 Sb3 Zr7 75.46(2) . 2_655 ?
Zr4 Sb3 Zr2 132.27(3) 2_645 . ?
Zr3 Sb3 Zr2 78.92(2) . . ?
Zr5 Sb3 Zr2 65.35(2) 4_566 . ?
Zr5 Sb3 Zr2 112.37(3) . . ?
Zr7 Sb3 Zr2 136.08(3) 2_655 . ?
Zr4 Sb3 Zr1 144.71(3) 2_645 . ?
Zr3 Sb3 Zr1 77.21(2) . . ?
Zr5 Sb3 Zr1 130.88(3) 4_566 . ?
Zr5 Sb3 Zr1 72.73(2) . . ?
Zr7 Sb3 Zr1 70.20(2) 2_655 . ?
Zr2 Sb3 Zr1 71.53(2) . . ?
Zr4 Sb3 Zr6 62.47(2) 2_645 . ?
Zr3 Sb3 Zr6 150.32(3) . . ?
Zr5 Sb3 Zr6 81.65(2) 4_566 . ?
Zr5 Sb3 Zr6 65.17(2) . . ?
Zr7 Sb3 Zr6 137.28(3) 2_655 . ?
Zr2 Sb3 Zr6 77.04(2) . . ?
Zr1 Sb3 Zr6 110.82(3) . . ?
Zr4 Sb3 Zr7 62.75(2) 2_645 4_566 ?
Zr3 Sb3 Zr7 64.31(2) . 4_566 ?
Zr5 Sb3 Zr7 64.25(2) 4_566 4_566 ?
Zr5 Sb3 Zr7 122.79(3) . 4_566 ?
Zr7 Sb3 Zr7 71.06(3) 2_655 4_566 ?
Zr2 Sb3 Zr7 124.05(3) . 4_566 ?
Zr1 Sb3 Zr7 131.69(3) . 4_566 ?
Zr6 Sb3 Zr7 117.13(3) . 4_566 ?
Zr4 Sb3 Sb1 113.57(2) 2_645 . ?
Zr3 Sb3 Sb1 119.09(3) . . ?
Zr5 Sb3 Sb1 111.64(2) 4_566 . ?
Zr5 Sb3 Sb1 57.98(2) . . ?
Zr7 Sb3 Sb1 114.06(2) 2_655 . ?
Zr2 Sb3 Sb1 54.47(2) . . ?
Zr1 Sb3 Sb1 53.945(19) . . ?
Zr6 Sb3 Sb1 57.462(19) . . ?
Zr7 Sb3 Sb1 174.25(2) 4_566 . ?
Zr2 Sb4 Zr4 115.13(3) 1_655 3_665 ?
Zr2 Sb4 Zr5 134.65(3) 1_655 . ?
Zr4 Sb4 Zr5 84.54(2) 3_665 . ?
Zr2 Sb4 Zr3 81.80(3) 1_655 3_666 ?
Zr4 Sb4 Zr3 145.65(3) 3_665 3_666 ?
Zr5 Sb4 Zr3 104.98(3) . 3_666 ?
Zr2 Sb4 Zr4 68.44(2) 1_655 2_645 ?
Zr4 Sb4 Zr4 145.90(2) 3_665 2_645 ?
Zr5 Sb4 Zr4 73.34(2) . 2_645 ?
Zr3 Sb4 Zr4 67.00(2) 3_666 2_645 ?
Zr2 Sb4 Zr1 73.34(2) 1_655 1_655 ?
Zr4 Sb4 Zr1 77.02(2) 3_665 1_655 ?
Zr5 Sb4 Zr1 151.68(3) . 1_655 ?
Zr3 Sb4 Zr1 80.19(2) 3_666 1_655 ?
Zr4 Sb4 Zr1 132.13(3) 2_645 1_655 ?
Zr2 Sb4 Zr6 134.98(3) 1_655 2_655 ?
Zr4 Sb4 Zr6 80.27(2) 3_665 2_655 ?
Zr5 Sb4 Zr6 86.46(3) . 2_655 ?
Zr3 Sb4 Zr6 67.76(2) 3_666 2_655 ?
Zr4 Sb4 Zr6 122.70(3) 2_645 2_655 ?
Zr1 Sb4 Zr6 69.50(2) 1_655 2_655 ?
Zr2 Sb4 Zr7 85.67(2) 1_655 . ?
Zr4 Sb4 Zr7 64.07(2) 3_665 . ?
Zr5 Sb4 Zr7 66.07(2) . . ?
Zr3 Sb4 Zr7 150.03(3) 3_666 . ?
Zr4 Sb4 Zr7 83.09(2) 2_645 . ?
Zr1 Sb4 Zr7 121.88(3) 1_655 . ?
Zr6 Sb4 Zr7 135.91(3) 2_655 . ?
Zr2 Sb4 Sb1 56.54(2) 1_655 1_655 ?
Zr4 Sb4 Sb1 58.93(2) 3_665 1_655 ?
Zr5 Sb4 Sb1 129.73(2) . 1_655 ?
Zr3 Sb4 Sb1 124.85(3) 3_666 1_655 ?
Zr4 Sb4 Sb1 117.84(2) 2_645 1_655 ?
Zr1 Sb4 Sb1 55.905(19) 1_655 1_655 ?
Zr6 Sb4 Sb1 116.24(2) 2_655 1_655 ?
Zr7 Sb4 Sb1 67.16(2) . 1_655 ?
Zr2 Sb4 Sb2 49.484(18) 1_655 2_645 ?
Zr4 Sb4 Sb2 108.34(2) 3_665 2_645 ?
Zr5 Sb4 Sb2 86.24(2) . 2_645 ?
Zr3 Sb4 Sb2 105.21(2) 3_666 2_645 ?
Zr4 Sb4 Sb2 45.901(17) 2_645 2_645 ?
Zr1 Sb4 Sb2 119.79(2) 1_655 2_645 ?
Zr6 Sb4 Sb2 168.11(2) 2_655 2_645 ?
Zr7 Sb4 Sb2 47.674(17) . 2_645 ?
Sb1 Sb4 Sb2 75.602(15) 1_655 2_645 ?

loop_
_geom_bond_atom_site_label_1
_geom_bond_atom_site_label_2
_geom_bond_distance
_geom_bond_site_symmetry_2
_geom_bond_publ_flag
Zr1 Sb4 2.9425(9) 1_455 ?
Zr1 Sb1 2.9873(9) 2 ?
Zr1 Sb3 3.0024(9) . ?
Zr1 Sb1 3.0349(9) . ?
Zr1 Sb2 3.0479(9) . ?
Zr1 Sb2 3.0676(9) 3_565 ?
Zr1 Zr6 3.3593(11) 2 ?
Zr1 Zr2 3.4062(10) 4_565 ?
Zr1 Zr7 3.4162(11) 2_655 ?
Zr1 Zr2 3.4736(10) . ?
Zr1 Zr2 3.4843(11) 2 ?
Zr1 Zr5 3.5190(10) . ?
Zr1 Zr4 3.6277(11) 3_565 ?
Zr1 Zr3 3.6752(11) . ?
Zr1 Zr3 3.7683(10) 3_566 ?
Zr2 Sb4 2.8731(9) 1_455 ?
Zr2 Sb3 2.9401(9) . ?
Zr2 Sb1 3.0053(9) 4_566 ?
Zr2 Sb2 3.0189(9) 4_566 ?
Zr2 Sb2 3.0268(9) 2_545 ?
Zr2 Sb1 3.0431(9) . ?
Zr2 Zr5 3.1652(11) 4_566 ?
Zr2 Zr4 3.2690(11) 2_545 ?
Zr2 Zr1 3.4062(10) 4_566 ?
Zr2 Zr1 3.4843(11) 2_545 ?
Zr2 Zr3 3.7030(11) . ?
Zr2 Zr6 3.7510(11) . ?
Zr2 Zr3 3.7854(11) 3_566 ?
Zr3 Sb3 2.8859(9) . ?
Zr3 Sb4 2.9080(9) 3_666 ?
Zr3 Sb1 2.9118(9) 4_566 ?
Zr3 Sb1 2.9808(9) 2 ?
Zr3 Zr3 3.1663(16) 3_566 ?
Zr3 Zr4 3.2271(10) 4_576 ?
Zr3 Zr7 3.2362(11) 4_566 ?
Zr3 Zr6 3.2664(11) 4_566 ?
Zr3 Zr7 3.4384(10) 2_655 ?
Zr3 Zr5 3.4391(11) 4_566 ?
Zr3 Zr1 3.7683(10) 3_566 ?
Zr3 Zr2 3.7854(11) 3_566 ?
Zr4 Sb2 2.8510(9) . ?
Zr4 Sb3 2.8791(9) 2_655 ?
Zr4 Sb4 2.8832(9) 3_665 ?
Zr4 Sb4 2.9391(9) 2_655 ?
Zr4 Zr6 3.0950(11) 2_655 ?
Zr4 Sb1 3.1594(10) 3_565 ?
Zr4 Zr7 3.1632(10) 3_665 ?
Zr4 Zr3 3.2271(10) 4_575 ?
Zr4 Zr2 3.2690(11) 2 ?
Zr4 Zr5 3.4778(11) 2_655 ?
Zr4 Zr1 3.6277(11) 3_565 ?
Zr4 Zr6 3.7607(10) 4_565 ?
Zr4 Zr5 3.8788(10) 3_665 ?
Zr4 Zr7 3.9884(10) 2_655 ?
Zr5 Sb2 2.8790(9) . ?
Zr5 Sb4 2.8837(9) . ?
Zr5 Sb3 2.9230(9) 4_565 ?
Zr5 Sb3 2.9321(9) . ?
Zr5 Zr2 3.1652(11) 4_565 ?
Zr5 Sb1 3.2122(10) . ?
Zr5 Zr6 3.2405(10) . ?
Zr5 Zr7 3.2509(11) . ?
Zr5 Zr3 3.4391(11) 4_565 ?
Zr5 Zr4 3.4778(11) 2_645 ?
Zr5 Zr7 3.5925(10) 2_655 ?
Zr5 Zr4 3.8788(10) 3_665 ?
Zr5 Zr6 3.9265(10) 4_565 ?
Zr5 Zr6 3.9966(11) 2_655 ?
Zr6 Sb2 2.9336(9) 4_566 ?
Zr6 Sb4 2.9508(9) 2_645 ?
Zr6 Sb3 3.0802(9) . ?
Zr6 Zr4 3.0950(11) 2_645 ?
Zr6 Sb1 3.2367(10) . ?
Zr6 Sb2 3.2543(10) 2_645 ?
Zr6 Zr3 3.2664(10) 4_565 ?
Zr6 Zr6 3.2884(15) 3_656 ?
Zr6 Zr1 3.3593(11) 2_545 ?
Zr6 Zr7 3.5273(10) . ?
Zr6 Zr4 3.7607(10) 4_566 ?
Zr6 Zr5 3.9265(10) 4_566 ?
Zr6 Zr5 3.9966(11) 2_645 ?
Zr7 Sb3 2.9383(9) 2_645 ?
Zr7 Sb2 2.9570(9) 2_645 ?
Zr7 Sb4 3.0726(9) . ?
Zr7 Zr4 3.1632(10) 3_665 ?
Zr7 Sb3 3.1768(9) 4_565 ?
Zr7 Zr3 3.2362(11) 4_565 ?
Zr7 Zr1 3.4162(11) 2_645 ?
Zr7 Zr3 3.4384(10) 2_645 ?
Zr7 Zr7 3.5591(15) 3_655 ?
Zr7 Zr5 3.5925(10) 2_645 ?
Zr7 Sb1 3.6265(10) 1_655 ?
Zr7 Zr4 3.9884(10) 2_645 ?
Sb1 Zr3 2.9118(9) 4_565 ?
Sb1 Zr3 2.9808(9) 2_545 ?
Sb1 Zr1 2.9873(9) 2_545 ?
Sb1 Zr2 3.0053(9) 4_565 ?
Sb1 Zr4 3.1594(10) 3_565 ?
Sb1 Sb4 3.4587(8) 1_455 ?
Sb1 Sb3 3.5889(8) . ?
Sb1 Zr7 3.6265(10) 1_455 ?
Sb2 Zr6 2.9336(9) 4_565 ?
Sb2 Zr7 2.9570(9) 2_655 ?
Sb2 Zr2 3.0189(9) 4_565 ?
Sb2 Zr2 3.0268(9) 2 ?
Sb2 Zr1 3.0676(9) 3_565 ?
Sb2 Zr6 3.2543(10) 2_655 ?
Sb2 Sb2 3.6376(11) 3_565 ?
Sb2 Sb4 3.9620(7) 2_655 ?
Sb3 Zr4 2.8791(9) 2_645 ?
Sb3 Zr5 2.9230(9) 4_566 ?
Sb3 Zr7 2.9383(9) 2_655 ?
Sb3 Zr7 3.1768(9) 4_566 ?
Sb4 Zr2 2.8731(9) 1_655 ?
Sb4 Zr4 2.8832(9) 3_665 ?
Sb4 Zr3 2.9080(9) 3_666 ?
Sb4 Zr4 2.9391(9) 2_645 ?
Sb4 Zr1 2.9425(9) 1_655 ?
Sb4 Zr6 2.9508(9) 2_655 ?
Sb4 Sb1 3.4587(8) 1_655 ?
Sb4 Sb2 3.9620(7) 2_645 ?
